data_1543365
loop_
_publ_author_name
'Fei, Dong-Qing'
'Dong, Le-Le'
'Qi, Feng-Ming'
'Fan, Gai-Xia'
'Li, Hui-Hong'
'Li, Zheng-Yu'
'Zhang, Zhan-Xin'

_publ_section_title
;
 Euphorikanin A, a Diterpenoid Lactone with a Fused 5/6/7/3 Ring System
 from Euphorbia kansui.
;
_journal_issue 12
_journal_name_full 'Organic letters'
_journal_page_first 2844
_journal_page_last 2847
_journal_paper_doi 10.1021/acs.orglett.6b01093
_journal_volume 18
_journal_year 2016
_chemical_absolute_configuration none
_chemical_formula_moiety 'C20 H26 O3'
_chemical_formula_sum 'C20 H26 O3'
_chemical_formula_weight 314.41
_chemical_name_systematic
;
 ?
;
_space_group_crystal_system orthorhombic
_space_group_IT_number 19
_space_group_name_Hall 'P 2ac 2ab'
_space_group_name_H-M_alt 'P 21 21 21'
_symmetry_space_group_name_Hall 'P 2ac 2ab'
_symmetry_space_group_name_H-M 'P 21 21 21'
_atom_sites_solution_hydrogens geom
_atom_sites_solution_primary direct
_audit_creation_date 2014-06-13
_audit_creation_method
;
Olex2 1.2
(compiled 2014.05.21 svn.r2940 for OlexSys, GUI svn.r4846)
;
_cell_angle_alpha 90
_cell_angle_beta 90
_cell_angle_gamma 90
_cell_formula_units_Z 4
_cell_length_a 6.66247(9)
_cell_length_b 16.2362(2)
_cell_length_c 16.4824(3)
_cell_measurement_reflns_used 5062
_cell_measurement_temperature 293.7(3)
_cell_measurement_theta_max 70.7730
_cell_measurement_theta_min 5.3760
_cell_volume 1782.95(5)
_computing_cell_refinement
;
CrysAlisPro, Agilent Technologies,
Version 1.171.36.28 (release 01-02-2013 CrysAlis171 .NET)
(compiled Feb  1 2013,16:14:44)
;
_computing_data_collection
;
CrysAlisPro, Agilent Technologies,
Version 1.171.36.28 (release 01-02-2013 CrysAlis171 .NET)
(compiled Feb  1 2013,16:14:44)
;
_computing_data_reduction
;
CrysAlisPro, Agilent Technologies,
Version 1.171.36.28 (release 01-02-2013 CrysAlis171 .NET)
(compiled Feb  1 2013,16:14:44)
;
_computing_molecular_graphics 'Olex2 (Dolomanov et al., 2009)'
_computing_publication_material 'Olex2 (Dolomanov et al., 2009)'
_computing_structure_refinement 'ShelXL (Sheldrick, 2008)'
_computing_structure_solution 'ShelXS (Sheldrick, 2008)'
_diffrn_ambient_temperature 293.7(3)
_diffrn_detector_area_resol_mean 16.0733
_diffrn_measured_fraction_theta_full 0.999
_diffrn_measured_fraction_theta_max 0.986
_diffrn_measurement_details
;
  1 omega  -82.00  -57.00   1.0000    2.0000
omega____ theta____ kappa____ phi______ frames
    -        0.0000  178.0000  120.0000 25

  2 omega  -78.00  -37.00   1.0000    2.0000
omega____ theta____ kappa____ phi______ frames
    -        0.0000  178.0000 -150.0000 41

  3 omega  -65.00  -24.00   1.0000    4.0000
omega____ theta____ kappa____ phi______ frames
    -      -42.5000   57.0000 -120.0000 41

  4 omega   -1.00   25.00   1.0000    4.0000
omega____ theta____ kappa____ phi______ frames
    -      -42.5000   38.0000  -60.0000 26

  5 omega   44.00  115.00   1.0000    4.0000
omega____ theta____ kappa____ phi______ frames
    -       56.0000 -125.0000   90.0000 71

  6 omega  -10.00   26.00   1.0000    4.0000
omega____ theta____ kappa____ phi______ frames
    -       56.0000   19.0000  120.0000 36

  7 omega   30.00  121.00   1.0000    4.0000
omega____ theta____ kappa____ phi______ frames
    -       56.0000   19.0000  120.0000 91

  8 omega   51.00   96.00   1.0000    9.0000
omega____ theta____ kappa____ phi______ frames
    -      112.0000  -50.0000 -180.0000 45

  9 omega   43.00  100.00   1.0000    9.0000
omega____ theta____ kappa____ phi______ frames
    -      112.0000  -50.0000 -120.0000 57

 10 omega  139.00  165.00   1.0000    9.0000
omega____ theta____ kappa____ phi______ frames
    -      112.0000  111.0000  -90.0000 26

 11 omega  107.00  163.00   1.0000    9.0000
omega____ theta____ kappa____ phi______ frames
    -      112.0000   63.0000    0.0000 56

 12 omega  112.00  138.00   1.0000    9.0000
omega____ theta____ kappa____ phi______ frames
    -      112.0000  111.0000  -90.0000 26

 13 omega   53.00   84.00   1.0000    9.0000
omega____ theta____ kappa____ phi______ frames
    -      112.0000  -25.0000   90.0000 31

 14 omega   53.00   96.00   1.0000    9.0000
omega____ theta____ kappa____ phi______ frames
    -      112.0000  -50.0000  -60.0000 43

 15 omega   40.00   79.00   1.0000    9.0000
omega____ theta____ kappa____ phi______ frames
    -      112.0000  -38.0000   30.0000 39

 16 omega  -25.00   71.00   1.0000    2.0000
omega____ theta____ kappa____ phi______ frames
    -        0.0000   54.0000   49.0000 96

 17 omega -114.00  -18.00   1.0000    4.0000
omega____ theta____ kappa____ phi______ frames
    -      -42.5000  -54.0000  -94.0000 96

 18 omega   24.00  128.00   1.0000    4.0000
omega____ theta____ kappa____ phi______ frames
    -       56.0000   75.0000  166.6641 104

 19 omega  -17.00   87.00   1.0000    4.0000
omega____ theta____ kappa____ phi______ frames
    -       56.0000  -38.0000   30.0000 104

 20 omega  -15.00   80.00   1.0000    4.0000
omega____ theta____ kappa____ phi______ frames
    -       56.0000  -57.0000  -90.0000 95

 21 omega   68.00  175.00   1.0000    9.0000
omega____ theta____ kappa____ phi______ frames
    -      112.0000   25.0000 -150.0000 107
;
_diffrn_measurement_device_type 'SuperNova, Dual, Cu at zero, Eos'
_diffrn_measurement_method '\w scans'
_diffrn_orient_matrix_UB_11 -0.1397772000
_diffrn_orient_matrix_UB_12 -0.0740954000
_diffrn_orient_matrix_UB_13 0.0146491000
_diffrn_orient_matrix_UB_21 0.0592918000
_diffrn_orient_matrix_UB_22 -0.0358011000
_diffrn_orient_matrix_UB_23 -0.0831571000
_diffrn_orient_matrix_UB_31 0.1743691000
_diffrn_orient_matrix_UB_32 -0.0472515000
_diffrn_orient_matrix_UB_33 0.0400809000
_diffrn_radiation_monochromator mirror
_diffrn_radiation_type CuK\a
_diffrn_radiation_wavelength 1.5418
_diffrn_reflns_av_R_equivalents 0.0315
_diffrn_reflns_av_unetI/netI 0.0253
_diffrn_reflns_Laue_measured_fraction_full 0.999
_diffrn_reflns_Laue_measured_fraction_max 0.986
_diffrn_reflns_limit_h_max 8
_diffrn_reflns_limit_h_min -7
_diffrn_reflns_limit_k_max 19
_diffrn_reflns_limit_k_min -19
_diffrn_reflns_limit_l_max 20
_diffrn_reflns_limit_l_min -15
_diffrn_reflns_number 8123
_diffrn_reflns_point_group_measured_fraction_full 0.937
_diffrn_reflns_point_group_measured_fraction_max 0.916
_diffrn_reflns_theta_full 67.680
_diffrn_reflns_theta_max 70.659
_diffrn_reflns_theta_min 3.821
_diffrn_source 'SuperNova (Cu) X-ray Source'
_exptl_absorpt_coefficient_mu 0.612
_exptl_absorpt_correction_T_max 1.00000
_exptl_absorpt_correction_T_min 0.72125
_exptl_absorpt_correction_type multi-scan
_exptl_absorpt_process_details
;
CrysAlisPro, Agilent Technologies,
Version 1.171.36.28 (release 01-02-2013 CrysAlis171 .NET)
(compiled Feb  1 2013,16:14:44)
Empirical absorption correction using spherical harmonics,
 implemented in SCALE3 ABSPACK scaling algorithm.
;
_exptl_crystal_colour 'clear light colourless'
_exptl_crystal_density_diffrn 1.171
_exptl_crystal_description plate
_exptl_crystal_F_000 680
_exptl_crystal_size_max 0.27
_exptl_crystal_size_mid 0.12
_exptl_crystal_size_min 0.04
_refine_diff_density_max 0.131
_refine_diff_density_min -0.235
_refine_diff_density_rms 0.043
_refine_ls_abs_structure_details
;
 Flack x determined using 1076 quotients [(I+)-(I-)]/[(I+)+(I-)]
 (Parsons and Flack (2004), Acta Cryst. A60, s61).
;
_refine_ls_abs_structure_Flack 0.12(11)
_refine_ls_extinction_method none
_refine_ls_goodness_of_fit_ref 1.037
_refine_ls_hydrogen_treatment constr
_refine_ls_matrix_type full
_refine_ls_number_parameters 214
_refine_ls_number_reflns 3140
_refine_ls_number_restraints 0
_refine_ls_restrained_S_all 1.037
_refine_ls_R_factor_all 0.0447
_refine_ls_R_factor_gt 0.0426
_refine_ls_shift/su_max 0.000
_refine_ls_shift/su_mean 0.000
_refine_ls_structure_factor_coef Fsqd
_refine_ls_weighting_details
;
 w=1/[\s^2^(Fo^2^)+(0.0770P)^2^+0.1196P]
 where P=(Fo^2^+2Fc^2^)/3
;
_refine_ls_weighting_scheme calc
_refine_ls_wR_factor_gt 0.1128
_refine_ls_wR_factor_ref 0.1163
_reflns_Friedel_coverage 0.603
_reflns_Friedel_fraction_full 0.851
_reflns_Friedel_fraction_max 0.820
_reflns_number_gt 2979
_reflns_number_total 3140
_reflns_threshold_expression 'I > 2\s(I)'
_cod_data_source_file ol6b01093_si_002.cif
_cod_data_source_block feidq_dll30
_cod_depositor_comments 'Adding full bibliography for 1543365.cif.'
_cod_original_cell_volume 1782.96(4)
_cod_database_code 1543365
_shelxl_version_number 2013-2
_shelx_space_group_comment
;
The symmetry employed for this shelxl refinement is uniquely defined
by the following loop, which should always be used as a source of
symmetry information in preference to the above space-group names.
They are only intended as comments.
;
_reflns_odcompleteness_completeness 99.89
_reflns_odcompleteness_iscentric 1
_reflns_odcompleteness_theta 66.97
_olex2_refinement_description
;
1. Fixed Uiso
 At 1.2 times of:
  All C(H) groups, All C(H,H) groups
 At 1.5 times of:
  All C(H,H,H) groups, All O(H) groups
2.a Ternary CH refined with riding coordinates:
 C3(H3), C5(H5), C6(H6), C8(H8), C10(H10), C11(H11)
2.b Secondary CH2 refined with riding coordinates:
 C7(H7A,H7B)
2.c Aromatic/amide H refined with riding coordinates:
 C1(H1), C12(H12)
2.d Idealised Me refined as rotating group:
 C16(H16A,H16B,H16C), C17(H17A,H17B,H17C), C18(H18A,H18B,H18C), C19(H19A,H19B,
 H19C), C20(H20A,H20B,H20C)
2.e Idealised tetrahedral OH refined as rotating group:
 O2(H2)
;
_olex2_computing_structure_refinement_long 'ShelXL (Sheldrick, 2008)'
_olex2_computing_structure_solution_long 'ShelXS (Sheldrick, 2008)'
_olex2_submission_special_instructions 'No special instructions were received'

loop_
_space_group_symop_operation_xyz
'x, y, z'
'-x+1/2, -y, z+1/2'
'x+1/2, -y+1/2, -z'
'-x, y+1/2, -z+1/2'

loop_
_atom_site_label
_atom_site_type_symbol
_atom_site_fract_x
_atom_site_fract_y
_atom_site_fract_z
_atom_site_U_iso_or_equiv
_atom_site_adp_type
_atom_site_occupancy
_atom_site_site_symmetry_order
_atom_site_calc_flag
_atom_site_refinement_flags_posn
O1 O 0.1800(2) 0.52034(9) 0.96943(11) 0.0430(4) Uani 1 1 d .
O2 O 0.2277(3) 0.73505(9) 0.97587(13) 0.0524(5) Uani 1 1 d .
H2 H 0.3218 0.7668 0.9829 0.079 Uiso 1 1 calc GR
O3 O -0.0611(2) 0.61235(11) 0.99588(15) 0.0634(6) Uani 1 1 d .
C1 C 0.3808(5) 0.53592(16) 0.81063(16) 0.0552(6) Uani 1 1 d .
H1 H 0.3555 0.5225 0.7567 0.066 Uiso 1 1 calc R
C2 C 0.3790(4) 0.61286(15) 0.83793(15) 0.0467(5) Uani 1 1 d .
C3 C 0.4310(3) 0.61395(12) 0.92776(13) 0.0364(4) Uani 1 1 d .
H3 H 0.5707 0.6307 0.9364 0.044 Uiso 1 1 calc R
C4 C 0.3989(3) 0.52349(12) 0.95130(13) 0.0363(5) Uani 1 1 d .
C5 C 0.4273(4) 0.47215(14) 0.87433(14) 0.0475(6) Uani 1 1 d .
H5 H 0.3257 0.4285 0.8725 0.057 Uiso 1 1 calc R
C6 C 0.6369(5) 0.43364(15) 0.86958(16) 0.0560(7) Uani 1 1 d .
H6 H 0.7330 0.4728 0.8927 0.067 Uiso 1 1 calc R
C7 C 0.6499(6) 0.35251(16) 0.91900(18) 0.0672(8) Uani 1 1 d .
H7A H 0.5964 0.3091 0.8848 0.081 Uiso 1 1 calc R
H7B H 0.7913 0.3406 0.9266 0.081 Uiso 1 1 calc R
C8 C 0.5505(4) 0.34396(13) 1.00097(16) 0.0530(6) Uani 1 1 d .
H8 H 0.4589 0.2968 1.0037 0.064 Uiso 1 1 calc R
C9 C 0.6565(4) 0.36019(13) 1.08055(16) 0.0490(6) Uani 1 1 d .
C10 C 0.4846(4) 0.41525(13) 1.05482(14) 0.0425(5) Uani 1 1 d .
H10 H 0.3589 0.4059 1.0842 0.051 Uiso 1 1 calc R
C11 C 0.5161(3) 0.50270(12) 1.02693(13) 0.0362(4) Uani 1 1 d .
H11 H 0.6585 0.5081 1.0132 0.043 Uiso 1 1 calc R
C12 C 0.4713(4) 0.56688(14) 1.09041(15) 0.0438(5) Uani 1 1 d .
H12 H 0.5133 0.5569 1.1433 0.053 Uiso 1 1 calc R
C13 C 0.3749(3) 0.63730(13) 1.07519(14) 0.0425(5) Uani 1 1 d .
C14 C 0.2920(3) 0.65390(12) 0.98981(14) 0.0396(5) Uani 1 1 d .
C15 C 0.1128(3) 0.59684(13) 0.98537(15) 0.0434(5) Uani 1 1 d .
C16 C 0.3446(5) 0.68922(18) 0.78887(18) 0.0630(7) Uani 1 1 d .
H16A H 0.2398 0.7213 0.8134 0.094 Uiso 1 1 calc GR
H16B H 0.3058 0.6743 0.7347 0.094 Uiso 1 1 calc GR
H16C H 0.4659 0.7210 0.7870 0.094 Uiso 1 1 calc GR
C17 C 0.7009(8) 0.4150(2) 0.7827(2) 0.0991(15) Uani 1 1 d .
H17A H 0.5980 0.3835 0.7562 0.149 Uiso 1 1 calc GR
H17B H 0.8236 0.3840 0.7832 0.149 Uiso 1 1 calc GR
H17C H 0.7213 0.4658 0.7539 0.149 Uiso 1 1 calc GR
C18 C 0.6164(5) 0.30020(18) 1.1491(2) 0.0707(8) Uani 1 1 d .
H18A H 0.4767 0.2857 1.1495 0.106 Uiso 1 1 calc GR
H18B H 0.6511 0.3254 1.1999 0.106 Uiso 1 1 calc GR
H18C H 0.6959 0.2515 1.1415 0.106 Uiso 1 1 calc GR
C19 C 0.8687(4) 0.39209(17) 1.0803(2) 0.0633(7) Uani 1 1 d .
H19A H 0.9605 0.3465 1.0812 0.095 Uiso 1 1 calc GR
H19B H 0.8900 0.4259 1.1273 0.095 Uiso 1 1 calc GR
H19C H 0.8909 0.4242 1.0322 0.095 Uiso 1 1 calc GR
C20 C 0.3258(5) 0.69936(18) 1.13977(18) 0.0655(8) Uani 1 1 d .
H20A H 0.3813 0.7519 1.1251 0.098 Uiso 1 1 calc GR
H20B H 0.3819 0.6818 1.1905 0.098 Uiso 1 1 calc GR
H20C H 0.1827 0.7041 1.1449 0.098 Uiso 1 1 calc GR

loop_
_atom_site_aniso_label
_atom_site_aniso_U_11
_atom_site_aniso_U_22
_atom_site_aniso_U_33
_atom_site_aniso_U_23
_atom_site_aniso_U_13
_atom_site_aniso_U_12
O1 0.0311(7) 0.0345(7) 0.0633(10) -0.0002(7) 0.0004(7) -0.0073(6)
O2 0.0429(9) 0.0310(7) 0.0834(13) -0.0009(7) -0.0060(9) 0.0041(6)
O3 0.0294(8) 0.0513(9) 0.1095(16) 0.0042(10) 0.0043(9) 0.0015(7)
C1 0.0669(16) 0.0532(13) 0.0457(12) -0.0044(10) -0.0069(13) -0.0019(13)
C2 0.0439(12) 0.0470(11) 0.0491(12) 0.0064(10) -0.0044(11) -0.0045(10)
C3 0.0297(9) 0.0310(9) 0.0484(11) 0.0012(8) -0.0010(9) -0.0054(8)
C4 0.0320(10) 0.0298(9) 0.0472(11) -0.0013(8) 0.0026(9) -0.0042(7)
C5 0.0592(15) 0.0371(11) 0.0463(12) -0.0062(9) -0.0014(11) -0.0037(10)
C6 0.0692(17) 0.0441(12) 0.0548(13) -0.0057(11) 0.0160(13) 0.0052(12)
C7 0.091(2) 0.0427(12) 0.0680(16) -0.0041(12) 0.0127(17) 0.0175(15)
C8 0.0601(14) 0.0315(10) 0.0673(15) 0.0026(10) 0.0047(13) -0.0009(10)
C9 0.0471(12) 0.0383(11) 0.0617(14) 0.0126(10) 0.0098(12) 0.0028(10)
C10 0.0371(11) 0.0379(11) 0.0525(12) 0.0041(9) 0.0091(9) -0.0027(9)
C11 0.0317(10) 0.0335(9) 0.0435(10) -0.0003(8) 0.0026(9) 0.0001(7)
C12 0.0412(11) 0.0461(11) 0.0440(11) -0.0049(10) -0.0006(10) 0.0019(10)
C13 0.0350(10) 0.0416(11) 0.0510(12) -0.0086(9) 0.0018(10) 0.0002(9)
C14 0.0303(9) 0.0292(9) 0.0594(13) -0.0014(9) -0.0029(9) 0.0003(8)
C15 0.0294(10) 0.0386(10) 0.0622(13) 0.0022(9) -0.0010(10) -0.0013(8)
C16 0.0640(17) 0.0602(15) 0.0647(16) 0.0190(13) -0.0119(14) -0.0015(13)
C17 0.151(4) 0.079(2) 0.067(2) -0.0002(16) 0.038(2) 0.039(3)
C18 0.076(2) 0.0563(15) 0.080(2) 0.0260(14) 0.0139(17) 0.0053(15)
C19 0.0444(13) 0.0533(14) 0.092(2) 0.0161(14) 0.0031(15) 0.0070(11)
C20 0.0702(19) 0.0611(15) 0.0653(16) -0.0193(13) 0.0065(15) 0.0131(14)

loop_
_atom_type_symbol
_atom_type_description
_atom_type_scat_dispersion_real
_atom_type_scat_dispersion_imag
_atom_type_scat_source
C C 0.0181 0.0091 'International Tables Vol C Tables 4.2.6.8 and 6.1.1.4'
H H 0.0000 0.0000 'International Tables Vol C Tables 4.2.6.8 and 6.1.1.4'
O O 0.0492 0.0322 'International Tables Vol C Tables 4.2.6.8 and 6.1.1.4'

loop_
_geom_angle_atom_site_label_1
_geom_angle_atom_site_label_2
_geom_angle_atom_site_label_3
_geom_angle
C15 O1 C4 109.44(15)
C14 O2 H2 109.5
C2 C1 H1 122.8
C2 C1 C5 114.3(2)
C5 C1 H1 122.8
C1 C2 C3 109.8(2)
C1 C2 C16 126.7(2)
C16 C2 C3 123.4(2)
C2 C3 H3 111.2
C2 C3 C4 101.72(17)
C2 C3 C14 121.30(19)
C4 C3 H3 111.2
C14 C3 H3 111.2
C14 C3 C4 98.79(16)
O1 C4 C3 102.73(16)
O1 C4 C5 105.60(17)
O1 C4 C11 109.45(17)
C5 C4 C3 107.14(17)
C11 C4 C3 110.54(17)
C11 C4 C5 119.94(18)
C1 C5 C4 100.25(18)
C1 C5 H5 109.5
C1 C5 C6 115.6(2)
C4 C5 H5 109.5
C4 C5 C6 112.2(2)
C6 C5 H5 109.5
C5 C6 H6 108.1
C5 C6 C7 111.8(2)
C7 C6 H6 108.1
C17 C6 C5 112.6(3)
C17 C6 H6 108.1
C17 C6 C7 108.0(2)
C6 C7 H7A 106.9
C6 C7 H7B 106.9
H7A C7 H7B 106.7
C8 C7 C6 121.5(2)
C8 C7 H7A 106.9
C8 C7 H7B 106.9
C7 C8 H8 112.7
C7 C8 C9 123.7(2)
C7 C8 C10 125.3(2)
C9 C8 H8 112.7
C9 C8 C10 59.79(16)
C10 C8 H8 112.7
C8 C9 C10 60.45(16)
C8 C9 C18 116.9(2)
C10 C9 C18 117.1(2)
C19 C9 C8 119.7(2)
C19 C9 C10 120.43(19)
C19 C9 C18 112.9(2)
C8 C10 H10 114.6
C9 C10 C8 59.75(17)
C9 C10 H10 114.6
C11 C10 C8 119.88(19)
C11 C10 C9 122.5(2)
C11 C10 H10 114.6
C4 C11 H11 106.9
C10 C11 C4 113.01(18)
C10 C11 H11 106.9
C12 C11 C4 108.46(17)
C12 C11 C10 114.36(19)
C12 C11 H11 106.9
C11 C12 H12 118.1
C13 C12 C11 123.8(2)
C13 C12 H12 118.1
C12 C13 C14 119.7(2)
C12 C13 C20 123.1(2)
C20 C13 C14 117.0(2)
O2 C14 C3 118.3(2)
O2 C14 C13 115.11(18)
O2 C14 C15 109.01(17)
C3 C14 C13 108.77(16)
C15 C14 C3 100.74(16)
C15 C14 C13 102.74(18)
O1 C15 C14 108.19(17)
O3 C15 O1 122.9(2)
O3 C15 C14 128.9(2)
C2 C16 H16A 109.5
C2 C16 H16B 109.5
C2 C16 H16C 109.5
H16A C16 H16B 109.5
H16A C16 H16C 109.5
H16B C16 H16C 109.5
C6 C17 H17A 109.5
C6 C17 H17B 109.5
C6 C17 H17C 109.5
H17A C17 H17B 109.5
H17A C17 H17C 109.5
H17B C17 H17C 109.5
C9 C18 H18A 109.5
C9 C18 H18B 109.5
C9 C18 H18C 109.5
H18A C18 H18B 109.5
H18A C18 H18C 109.5
H18B C18 H18C 109.5
C9 C19 H19A 109.5
C9 C19 H19B 109.5
C9 C19 H19C 109.5
H19A C19 H19B 109.5
H19A C19 H19C 109.5
H19B C19 H19C 109.5
C13 C20 H20A 109.5
C13 C20 H20B 109.5
C13 C20 H20C 109.5
H20A C20 H20B 109.5
H20A C20 H20C 109.5
H20B C20 H20C 109.5

loop_
_geom_bond_atom_site_label_1
_geom_bond_atom_site_label_2
_geom_bond_distance
O1 C4 1.489(2)
O1 C15 1.346(3)
O2 H2 0.8200
O2 C14 1.404(2)
O3 C15 1.199(3)
C1 H1 0.9300
C1 C2 1.328(4)
C1 C5 1.507(3)
C2 C3 1.521(3)
C2 C16 1.498(3)
C3 H3 0.9800
C3 C4 1.534(3)
C3 C14 1.525(3)
C4 C5 1.530(3)
C4 C11 1.509(3)
C5 H5 0.9800
C5 C6 1.532(4)
C6 H6 0.9800
C6 C7 1.551(4)
C6 C17 1.525(4)
C7 H7A 0.9700
C7 H7B 0.9700
C7 C8 1.511(4)
C8 H8 0.9800
C8 C9 1.513(4)
C8 C10 1.523(3)
C9 C10 1.513(3)
C9 C18 1.516(3)
C9 C19 1.506(4)
C10 H10 0.9800
C10 C11 1.507(3)
C11 H11 0.9800
C11 C12 1.506(3)
C12 H12 0.9300
C12 C13 1.335(3)
C13 C14 1.536(3)
C13 C20 1.502(3)
C14 C15 1.513(3)
C16 H16A 0.9600
C16 H16B 0.9600
C16 H16C 0.9600
C17 H17A 0.9600
C17 H17B 0.9600
C17 H17C 0.9600
C18 H18A 0.9600
C18 H18B 0.9600
C18 H18C 0.9600
C19 H19A 0.9600
C19 H19B 0.9600
C19 H19C 0.9600
C20 H20A 0.9600
C20 H20B 0.9600
C20 H20C 0.9600

loop_
_geom_torsion_atom_site_label_1
_geom_torsion_atom_site_label_2
_geom_torsion_atom_site_label_3
_geom_torsion_atom_site_label_4
_geom_torsion
O1 C4 C5 C1 84.8(2)
O1 C4 C5 C6 -151.95(19)
O1 C4 C11 C10 65.5(2)
O1 C4 C11 C12 -62.4(2)
O2 C14 C15 O1 158.1(2)
O2 C14 C15 O3 -23.9(4)
C1 C2 C3 C4 -16.7(3)
C1 C2 C3 C14 -124.7(2)
C1 C5 C6 C7 -162.9(2)
C1 C5 C6 C17 -41.2(3)
C2 C1 C5 C4 14.5(3)
C2 C1 C5 C6 -106.4(3)
C2 C3 C4 O1 -85.61(19)
C2 C3 C4 C5 25.4(2)
C2 C3 C4 C11 157.70(17)
C2 C3 C14 O2 -51.8(3)
C2 C3 C14 C13 174.32(18)
C2 C3 C14 C15 66.8(2)
C3 C4 C5 C1 -24.2(2)
C3 C4 C5 C6 99.1(2)
C3 C4 C11 C10 177.97(17)
C3 C4 C11 C12 50.1(2)
C3 C14 C15 O1 32.9(2)
C3 C14 C15 O3 -149.1(3)
C4 O1 C15 O3 174.2(2)
C4 O1 C15 C14 -7.7(2)
C4 C3 C14 O2 -161.40(18)
C4 C3 C14 C13 64.77(19)
C4 C3 C14 C15 -42.8(2)
C4 C5 C6 C7 82.9(3)
C4 C5 C6 C17 -155.3(3)
C4 C11 C12 C13 -11.5(3)
C5 C1 C2 C3 1.4(3)
C5 C1 C2 C16 177.8(3)
C5 C4 C11 C10 -56.7(3)
C5 C4 C11 C12 175.45(19)
C5 C6 C7 C8 -40.6(4)
C6 C7 C8 C9 -93.5(3)
C6 C7 C8 C10 -19.1(5)
C7 C8 C9 C10 114.5(2)
C7 C8 C9 C18 -138.1(3)
C7 C8 C9 C19 4.2(3)
C7 C8 C10 C9 -112.0(3)
C7 C8 C10 C11 0.4(4)
C8 C9 C10 C11 -108.2(2)
C8 C10 C11 C4 63.4(3)
C8 C10 C11 C12 -171.8(2)
C9 C8 C10 C11 112.5(2)
C9 C10 C11 C4 134.6(2)
C9 C10 C11 C12 -100.7(3)
C10 C8 C9 C18 107.4(3)
C10 C8 C9 C19 -110.3(2)
C10 C11 C12 C13 -138.6(2)
C11 C4 C5 C1 -151.1(2)
C11 C4 C5 C6 -27.9(3)
C11 C12 C13 C14 3.6(3)
C11 C12 C13 C20 178.0(2)
C12 C13 C14 O2 -168.5(2)
C12 C13 C14 C3 -33.0(3)
C12 C13 C14 C15 73.2(2)
C13 C14 C15 O1 -79.3(2)
C13 C14 C15 O3 98.6(3)
C14 C3 C4 O1 39.08(19)
C14 C3 C4 C5 150.06(18)
C14 C3 C4 C11 -77.6(2)
C15 O1 C4 C3 -20.6(2)
C15 O1 C4 C5 -132.74(19)
C15 O1 C4 C11 96.9(2)
C16 C2 C3 C4 166.8(2)
C16 C2 C3 C14 58.8(3)
C17 C6 C7 C8 -164.9(3)
C18 C9 C10 C8 -107.1(3)
C18 C9 C10 C11 144.7(3)
C19 C9 C10 C8 109.1(3)
C19 C9 C10 C11 0.9(4)
C20 C13 C14 O2 16.9(3)
C20 C13 C14 C3 152.3(2)
C20 C13 C14 C15 -101.5(2)
